data_4103010
loop_
_publ_author_name
'Michel Pr\'evost'
'Olivier St-Jean'
'Yvan Guindon'

_publ_contact_author_address
;
      IRCM
      110 ouest, Avenue des Pins     
      Montr\'eal, Qu\'ebec
      Canada H2W 1R7
;
_publ_contact_author_email guindoy@ircm.qc.ca
_publ_contact_author_fax '+1 514 987 5789'
_publ_contact_author_name 'Dr. Yvan Guindon'
_publ_contact_author_phone '+1 514 987 5788'
_publ_section_title
;
 Synthesis of 1',2'-cis-Nucleoside Analogues: Evidence of Stereoelectronic
 Control for SN2 Reactions at the Anomeric Center of Furanosides
;
_journal_name_full 'Journal of the American Chemical Society'
_journal_page_first 12433
_journal_page_last 12439
_journal_paper_doi 10.1021/ja104429y
_journal_volume 132
_journal_year 2010
_chemical_compound_source 'Synthesized by the authors. See text'
_chemical_formula_moiety 'C14 H25 N3 O3 Si'
_chemical_formula_sum 'C14 H25 N3 O3 Si'
_chemical_formula_weight 311.46
_chemical_name_systematic
; 
 ? 
;
_space_group_IT_number 15
_symmetry_cell_setting monoclinic
_symmetry_space_group_name_Hall '-C 2yc'
_symmetry_space_group_name_H-M 'C 1 2/c 1'
_atom_sites_solution_hydrogens geom
_atom_sites_solution_primary direct
_atom_sites_solution_secondary difmap
_audit_creation_method SHELXL-97
_cell_angle_alpha 90.00
_cell_angle_beta 102.276(5)
_cell_angle_gamma 90.00
_cell_formula_units_Z 8
_cell_length_a 32.562(8)
_cell_length_b 10.769(3)
_cell_length_c 10.969(3)
_cell_measurement_reflns_used 8047
_cell_measurement_temperature 240(2)
_cell_measurement_theta_max 23.70
_cell_measurement_theta_min 2.56
_cell_volume 3758.4(17)
_computing_cell_refinement 'APEX2 (Bruker, 2006)'
_computing_data_collection 'APEX2 (Bruker, 2006)'
_computing_data_reduction 'SAINT (Bruker, 2006)'
_computing_molecular_graphics 'SHELXTL (Bruker, 1997)'
_computing_publication_material 'UdMX (local program)'
_computing_structure_refinement 'SHELXL97 (Sheldrick, 1997)'
_computing_structure_solution 'SHELXS97 (Sheldrick, 1997)'
_diffrn_ambient_temperature 240
_diffrn_detector_area_resol_mean 5.5
_diffrn_measured_fraction_theta_full 0.954
_diffrn_measured_fraction_theta_max 0.954
_diffrn_measurement_device_type 'Bruker Smart 2000'
_diffrn_measurement_method \w
_diffrn_radiation_monochromator graphite
_diffrn_radiation_source 'X-ray Sealed Tube'
_diffrn_radiation_type MoK\a
_diffrn_radiation_wavelength 0.71073
_diffrn_reflns_av_R_equivalents 0.021
_diffrn_reflns_av_sigmaI/netI 0.0292
_diffrn_reflns_limit_h_max 47
_diffrn_reflns_limit_h_min -47
_diffrn_reflns_limit_k_max 15
_diffrn_reflns_limit_k_min -15
_diffrn_reflns_limit_l_max 15
_diffrn_reflns_limit_l_min -16
_diffrn_reflns_number 44509
_diffrn_reflns_theta_full 31.45
_diffrn_reflns_theta_max 31.45
_diffrn_reflns_theta_min 2.00
_diffrn_standards_decay_% 0.00
_diffrn_standards_number 5
_exptl_absorpt_coefficient_mu 0.137
_exptl_absorpt_correction_T_max 0.9837
_exptl_absorpt_correction_T_min 0.7828
_exptl_absorpt_correction_type multi-scan
_exptl_absorpt_process_details 'Sadabs (Sheldrick,1996)'
_exptl_crystal_colour Colorless
_exptl_crystal_density_diffrn 1.101
_exptl_crystal_density_method 'not measured'
_exptl_crystal_description platelet
_exptl_crystal_F_000 1344
_exptl_crystal_size_max 0.64
_exptl_crystal_size_mid 0.48
_exptl_crystal_size_min 0.12
_refine_diff_density_max 0.671
_refine_diff_density_min -0.613
_refine_diff_density_rms 0.066
_refine_ls_extinction_method none
_refine_ls_goodness_of_fit_ref 1.127
_refine_ls_hydrogen_treatment constr
_refine_ls_matrix_type full
_refine_ls_number_parameters 205
_refine_ls_number_reflns 5944
_refine_ls_number_restraints 115
_refine_ls_restrained_S_all 1.150
_refine_ls_R_factor_all 0.1383
_refine_ls_R_factor_gt 0.0860
_refine_ls_shift/su_max 0.000
_refine_ls_shift/su_mean 0.000
_refine_ls_structure_factor_coef Fsqd
_refine_ls_weighting_details 'calc w=1/[\s^2^(Fo^2^)+(0.1903P)^2^] where P=(Fo^2^+2Fc^2^)/3'
_refine_ls_weighting_scheme calc
_refine_ls_wR_factor_gt 0.2967
_refine_ls_wR_factor_ref 0.3362
_reflns_number_gt 2960
_reflns_number_total 5944
_reflns_threshold_expression I>2\s(I)
_cod_data_source_file ja104429y_si_002.cif
_cod_data_source_block guin51
_cod_depositor_comments
;
The following automatic conversions were performed:

'_geom_bond_publ_flag' value 'Y' changed to 'y' according to the
built-in table from CIF Core dictionary named 'cif_core.dic' version
2.4.1 from 2010-06-29 (36 times).

'_geom_angle_publ_flag' value 'Y'
changed to 'y' according to the built-in table from CIF Core
dictionary named 'cif_core.dic' version 2.4.1 from 2010-06-29 (63
times).

'_geom_torsion_publ_flag' value 'Y' changed to 'y' according
to the built-in table from CIF Core dictionary named 'cif_core.dic'
version 2.4.1 from 2010-06-29 (87 times).

Automatic conversion script
Id: cif_fix_values 1715 2011-07-08 13:25:40Z adriana 
;
_cod_original_cell_volume 3758.4(16)
_cod_database_code 4103010

loop_
_symmetry_equiv_pos_as_xyz
'x, y, z'
'-x, y, -z+1/2'
'x+1/2, y+1/2, z'
'-x+1/2, y+1/2, -z+1/2'
'-x, -y, -z'
'x, -y, z-1/2'
'-x+1/2, -y+1/2, -z'
'x+1/2, -y+1/2, z-1/2'

loop_
_atom_site_label
_atom_site_type_symbol
_atom_site_fract_x
_atom_site_fract_y
_atom_site_fract_z
_atom_site_U_iso_or_equiv
_atom_site_adp_type
_atom_site_occupancy
_atom_site_symmetry_multiplicity
_atom_site_calc_flag
_atom_site_refinement_flags
_atom_site_disorder_assembly
_atom_site_disorder_group
N1 N 0.20485(6) 0.24537(15) 0.08717(15) 0.0452(4) Uani 1 1 d . . .
C2 C 0.21892(7) 0.32618(19) 0.18662(17) 0.0472(5) Uani 1 1 d . . .
O2 O 0.22651(6) 0.28109(15) 0.29400(13) 0.0619(5) Uani 1 1 d . . .
N3 N 0.22386(6) 0.44708(16) 0.16377(15) 0.0496(5) Uani 1 1 d . . .
C4 C 0.21539(7) 0.48871(19) 0.04722(18) 0.0470(5) Uani 1 1 d . . .
N4 N 0.22107(7) 0.60943(17) 0.02837(17) 0.0580(6) Uani 1 1 d . . .
H4A H 0.2301 0.6583 0.0915 0.070 Uiso 1 1 calc R . .
H4B H 0.2158 0.6392 -0.0471 0.070 Uiso 1 1 calc R . .
C5 C 0.19948(8) 0.4089(2) -0.05679(19) 0.0521(6) Uani 1 1 d . . .
H5 H 0.1926 0.4396 -0.1388 0.062 Uiso 1 1 calc R . .
C6 C 0.19495(7) 0.2888(2) -0.03180(18) 0.0494(5) Uani 1 1 d . . .
H6 H 0.1847 0.2335 -0.0976 0.059 Uiso 1 1 calc R . .
C7 C 0.19958(8) 0.11502(19) 0.1176(2) 0.0512(6) Uani 1 1 d . . .
H7 H 0.2245 0.0875 0.1801 0.061 Uiso 1 1 calc R . .
O8 O 0.19628(6) 0.04323(14) 0.00837(15) 0.0619(5) Uani 1 1 d . . .
C9 C 0.17123(12) -0.0627(3) 0.0205(3) 0.0845(9) Uani 1 1 d . . .
H9A H 0.1877 -0.1388 0.0199 0.101 Uiso 1 1 calc R . .
H9B H 0.1468 -0.0663 -0.0493 0.101 Uiso 1 1 calc R . .
C10 C 0.15712(12) -0.0517(3) 0.1408(3) 0.0848(9) Uani 1 1 d . . .
H10A H 0.1756 -0.0985 0.2073 0.102 Uiso 1 1 calc R . .
H10B H 0.1282 -0.0811 0.1325 0.102 Uiso 1 1 calc R . .
C11 C 0.16036(8) 0.0858(2) 0.1653(2) 0.0657(7) Uani 1 1 d D A .
H11 H 0.1638 0.1053 0.2551 0.079 Uiso 1 1 calc R . .
O11 O 0.12635(5) 0.15116(17) 0.09119(19) 0.0779(6) Uani 1 1 d D . .
Si11 Si 0.08613(16) 0.2084(7) 0.1422(6) 0.1046(7) Uani 0.35 1 d PD A -1
C12 C 0.1039(5) 0.3003(12) 0.2886(10) 0.127(3) Uiso 0.35 1 d PD A -1
H12A H 0.0868 0.2789 0.3480 0.190 Uiso 0.35 1 calc PR A -1
H12B H 0.1009 0.3883 0.2695 0.190 Uiso 0.35 1 calc PR A -1
H12C H 0.1331 0.2816 0.3243 0.190 Uiso 0.35 1 calc PR A -1
C13 C 0.0683(5) 0.0957(13) 0.2498(12) 0.130(3) Uiso 0.35 1 d PD A -1
H13A H 0.0912 0.0397 0.2841 0.195 Uiso 0.35 1 calc PR A -1
H13B H 0.0447 0.0483 0.2040 0.195 Uiso 0.35 1 calc PR A -1
H13C H 0.0599 0.1405 0.3171 0.195 Uiso 0.35 1 calc PR A -1
C14 C 0.0490(2) 0.2542(8) -0.0053(7) 0.130(2) Uiso 0.35 1 d PD A -1
C15 C 0.0066(3) 0.2935(13) 0.0237(13) 0.132(3) Uiso 0.35 1 d PD A -1
H15A H -0.0133 0.3106 -0.0537 0.197 Uiso 0.35 1 calc PR A -1
H15B H 0.0106 0.3675 0.0752 0.197 Uiso 0.35 1 calc PR A -1
H15C H -0.0041 0.2269 0.0678 0.197 Uiso 0.35 1 calc PR A -1
C16 C 0.0678(4) 0.3609(11) -0.0693(13) 0.131(3) Uiso 0.35 1 d PD A -1
H16A H 0.0462 0.3963 -0.1346 0.196 Uiso 0.35 1 calc PR A -1
H16B H 0.0905 0.3292 -0.1054 0.196 Uiso 0.35 1 calc PR A -1
H16C H 0.0787 0.4245 -0.0083 0.196 Uiso 0.35 1 calc PR A -1
C17 C 0.0436(5) 0.1392(11) -0.0908(11) 0.142(3) Uiso 0.35 1 d PD A -1
H17A H 0.0241 0.1583 -0.1684 0.213 Uiso 0.35 1 calc PR A -1
H17B H 0.0327 0.0708 -0.0496 0.213 Uiso 0.35 1 calc PR A -1
H17C H 0.0705 0.1162 -0.1082 0.213 Uiso 0.35 1 calc PR A -1
Si21 Si 0.08974(15) 0.2115(7) 0.1565(6) 0.1046(7) Uani 0.35 1 d PD A -2
C22 C 0.1128(5) 0.3477(10) 0.2529(13) 0.127(3) Uiso 0.35 1 d PD A -2
H22A H 0.1258 0.3199 0.3362 0.190 Uiso 0.35 1 calc PR A -2
H22B H 0.0907 0.4069 0.2577 0.190 Uiso 0.35 1 calc PR A -2
H22C H 0.1337 0.3870 0.2148 0.190 Uiso 0.35 1 calc PR A -2
C23 C 0.0576(4) 0.0833(13) 0.2031(14) 0.130(3) Uiso 0.35 1 d PD A -2
H23A H 0.0480 0.0287 0.1325 0.195 Uiso 0.35 1 calc PR A -2
H23B H 0.0335 0.1181 0.2300 0.195 Uiso 0.35 1 calc PR A -2
H23C H 0.0746 0.0365 0.2711 0.195 Uiso 0.35 1 calc PR A -2
C24 C 0.0550(2) 0.3010(8) 0.0292(8) 0.130(2) Uiso 0.35 1 d PD A -2
C25 C 0.0166(3) 0.3466(13) 0.0778(13) 0.132(3) Uiso 0.35 1 d PD A -2
H25A H -0.0076 0.3510 0.0091 0.197 Uiso 0.35 1 calc PR A -2
H25B H 0.0224 0.4283 0.1147 0.197 Uiso 0.35 1 calc PR A -2
H25C H 0.0109 0.2891 0.1403 0.197 Uiso 0.35 1 calc PR A -2
C26 C 0.0809(4) 0.4124(11) -0.0004(14) 0.131(3) Uiso 0.35 1 d PD A -2
H26A H 0.0993 0.3856 -0.0544 0.196 Uiso 0.35 1 calc PR A -2
H26B H 0.0978 0.4452 0.0766 0.196 Uiso 0.35 1 calc PR A -2
H26C H 0.0621 0.4764 -0.0420 0.196 Uiso 0.35 1 calc PR A -2
C27 C 0.0441(5) 0.2170(13) -0.0868(10) 0.142(3) Uiso 0.35 1 d PD A -2
H27A H 0.0252 0.2607 -0.1532 0.213 Uiso 0.35 1 calc PR A -2
H27B H 0.0306 0.1419 -0.0661 0.213 Uiso 0.35 1 calc PR A -2
H27C H 0.0696 0.1954 -0.1141 0.213 Uiso 0.35 1 calc PR A -2
Si31 Si 0.09277(14) 0.2531(4) 0.1264(6) 0.1046(7) Uani 0.30 1 d PD A -3
C32 C 0.1169(5) 0.4091(7) 0.1658(17) 0.127(3) Uiso 0.30 1 d PD A -3
H32A H 0.1363 0.4053 0.2462 0.190 Uiso 0.30 1 calc PR A -3
H32B H 0.0950 0.4693 0.1695 0.190 Uiso 0.30 1 calc PR A -3
H32C H 0.1319 0.4339 0.1023 0.190 Uiso 0.30 1 calc PR A -3
C33 C 0.0668(5) 0.1838(14) 0.2470(13) 0.130(3) Uiso 0.30 1 d PD A -3
H33A H 0.0371 0.1723 0.2120 0.195 Uiso 0.30 1 calc PR A -3
H33B H 0.0703 0.2390 0.3183 0.195 Uiso 0.30 1 calc PR A -3
H33C H 0.0796 0.1042 0.2732 0.195 Uiso 0.30 1 calc PR A -3
C34 C 0.0488(2) 0.2665(9) -0.0133(8) 0.130(2) Uiso 0.30 1 d PD A -3
C35 C 0.0672(5) 0.2977(15) -0.1278(11) 0.132(3) Uiso 0.30 1 d PD A -3
H35A H 0.0781 0.2226 -0.1583 0.197 Uiso 0.30 1 calc PR A -3
H35B H 0.0898 0.3575 -0.1043 0.197 Uiso 0.30 1 calc PR A -3
H35C H 0.0454 0.3327 -0.1929 0.197 Uiso 0.30 1 calc PR A -3
C36 C 0.0250(4) 0.1422(11) -0.0338(14) 0.131(3) Uiso 0.30 1 d PD A -3
H36A H -0.0012 0.1535 -0.0942 0.196 Uiso 0.30 1 calc PR A -3
H36B H 0.0191 0.1138 0.0446 0.196 Uiso 0.30 1 calc PR A -3
H36C H 0.0421 0.0810 -0.0648 0.196 Uiso 0.30 1 calc PR A -3
C37 C 0.0188(4) 0.3704(13) 0.0097(16) 0.142(3) Uiso 0.30 1 d PD A -3
H37A H 0.0083 0.4148 -0.0676 0.213 Uiso 0.30 1 calc PR A -3
H37B H 0.0338 0.4275 0.0719 0.213 Uiso 0.30 1 calc PR A -3
H37C H -0.0046 0.3342 0.0393 0.213 Uiso 0.30 1 calc PR A -3

loop_
_atom_site_aniso_label
_atom_site_aniso_U_11
_atom_site_aniso_U_22
_atom_site_aniso_U_33
_atom_site_aniso_U_23
_atom_site_aniso_U_13
_atom_site_aniso_U_12
N1 0.0575(10) 0.0438(9) 0.0342(8) -0.0012(6) 0.0094(7) 0.0023(7)
C2 0.0602(13) 0.0477(12) 0.0338(9) -0.0021(8) 0.0104(8) 0.0045(9)
O2 0.0993(13) 0.0495(9) 0.0337(7) 0.0028(6) 0.0071(7) 0.0069(8)
N3 0.0663(11) 0.0466(10) 0.0347(8) -0.0018(7) 0.0081(7) 0.0002(8)
C4 0.0551(12) 0.0466(11) 0.0384(10) 0.0005(8) 0.0081(9) 0.0003(9)
N4 0.0855(15) 0.0453(10) 0.0395(9) 0.0015(7) 0.0051(9) -0.0035(9)
C5 0.0695(14) 0.0526(12) 0.0320(9) 0.0004(8) 0.0060(9) -0.0020(10)
C6 0.0612(13) 0.0523(12) 0.0332(9) -0.0027(8) 0.0063(8) -0.0042(10)
C7 0.0705(15) 0.0428(11) 0.0399(10) -0.0023(8) 0.0109(9) 0.0034(9)
O8 0.0900(13) 0.0474(9) 0.0509(9) -0.0094(7) 0.0207(8) -0.0013(8)
C9 0.110(2) 0.0582(16) 0.091(2) -0.0249(15) 0.0348(18) -0.0194(16)
C10 0.107(2) 0.0577(16) 0.090(2) 0.0104(15) 0.0221(17) -0.0146(15)
C11 0.0880(19) 0.0604(15) 0.0524(13) 0.0015(10) 0.0233(12) -0.0070(13)
O11 0.0713(13) 0.0714(12) 0.0961(15) 0.0019(10) 0.0292(11) -0.0007(9)
Si11 0.0789(10) 0.1129(15) 0.1360(17) 0.0093(13) 0.0540(10) 0.0052(11)
Si21 0.0789(10) 0.1129(15) 0.1360(17) 0.0093(13) 0.0540(10) 0.0052(11)
Si31 0.0789(10) 0.1129(15) 0.1360(17) 0.0093(13) 0.0540(10) 0.0052(11)

loop_
_atom_type_symbol
_atom_type_description
_atom_type_scat_dispersion_real
_atom_type_scat_dispersion_imag
_atom_type_scat_source
C C 0.0033 0.0016 'International Tables Vol C Tables 4.2.6.8 and 6.1.1.4'
H H 0.0000 0.0000 'International Tables Vol C Tables 4.2.6.8 and 6.1.1.4'
N N 0.0061 0.0033 'International Tables Vol C Tables 4.2.6.8 and 6.1.1.4'
O O 0.0106 0.0060 'International Tables Vol C Tables 4.2.6.8 and 6.1.1.4'
Si Si 0.0817 0.0704 'International Tables Vol C Tables 4.2.6.8 and 6.1.1.4'

loop_
_geom_angle_atom_site_label_1
_geom_angle_atom_site_label_2
_geom_angle_atom_site_label_3
_geom_angle
_geom_angle_publ_flag
C6 N1 C2 120.50(18) y
C6 N1 C7 122.33(17) y
C2 N1 C7 117.11(16) y
O2 C2 N3 123.07(18) y
O2 C2 N1 117.46(19) y
N3 C2 N1 119.46(17) y
C4 N3 C2 119.93(17) y
N3 C4 N4 118.08(18) y
N3 C4 C5 121.98(19) y
N4 C4 C5 119.92(18) y
C4 N4 H4A 120 ?
C4 N4 H4B 120 ?
H4A N4 H4B 120 ?
C6 C5 C4 116.98(19) y
C6 C5 H5 121.5 ?
C4 C5 H5 121.5 ?
C5 C6 N1 121.08(19) y
C5 C6 H6 119.5 ?
N1 C6 H6 119.5 ?
O8 C7 N1 108.89(17) y
O8 C7 C11 105.22(19) y
N1 C7 C11 115.31(19) y
O8 C7 H7 109.1 ?
N1 C7 H7 109.1 ?
C11 C7 H7 109.1 ?
C7 O8 C9 107.52(19) y
O8 C9 C10 108.0(2) y
O8 C9 H9A 110.1 ?
C10 C9 H9A 110.1 ?
O8 C9 H9B 110.1 ?
C10 C9 H9B 110.1 ?
H9A C9 H9B 108.4 ?
C9 C10 C11 102.3(2) y
C9 C10 H10A 111.3 ?
C11 C10 H10A 111.3 ?
C9 C10 H10B 111.3 ?
C11 C10 H10B 111.3 ?
H10A C10 H10B 109.2 ?
O11 C11 C10 111.7(2) y
O11 C11 C7 108.25(18) y
C10 C11 C7 100.1(2) y
O11 C11 H11 112 ?
C10 C11 H11 112 ?
C7 C11 H11 112 ?
C11 O11 SI21 119.8(3) y
C11 O11 SI11 124.9(3) y
SI21 O11 SI11 6.2(4) y
C11 O11 SI31 132.3(3) y
SI21 O11 SI31 20.2(3) y
SI11 O11 SI31 19.9(3) y
O11 SI11 C14 102.6(4) y
O11 SI11 C13 110.3(5) y
C14 SI11 C13 119.2(7) y
O11 SI11 C12 111.5(5) y
C14 SI11 C12 129.0(6) y
C13 SI11 C12 83.3(7) y
SI11 C12 H12A 109.5 ?
SI11 C12 H12B 109.5 ?
H12A C12 H12B 109.5 ?
SI11 C12 H12C 109.5 ?
H12A C12 H12C 109.5 ?
H12B C12 H12C 109.5 ?
SI11 C13 H13A 109.5 ?
SI11 C13 H13B 109.5 ?
H13A C13 H13B 109.5 ?
SI11 C13 H13C 109.5 ?
H13A C13 H13C 109.5 ?
H13B C13 H13C 109.5 ?
C15 C14 C16 110.5(7) y
C15 C14 C17 110.7(7) y
C16 C14 C17 109.1(7) y
C15 C14 SI11 109.7(6) y
C16 C14 SI11 110.2(6) y
C17 C14 SI11 106.6(6) y
C14 C15 H15A 109.5 ?
C14 C15 H15B 109.5 ?
H15A C15 H15B 109.5 ?
C14 C15 H15C 109.5 ?
H15A C15 H15C 109.5 ?
H15B C15 H15C 109.5 ?
C14 C16 H16A 109.5 ?
C14 C16 H16B 109.5 ?
H16A C16 H16B 109.5 ?
C14 C16 H16C 109.5 ?
H16A C16 H16C 109.5 ?
H16B C16 H16C 109.5 ?
C14 C17 H17A 109.5 ?
C14 C17 H17B 109.5 ?
H17A C17 H17B 109.5 ?
C14 C17 H17C 109.5 ?
H17A C17 H17C 109.5 ?
H17B C17 H17C 109.5 ?
O11 SI21 C24 104.9(4) y
O11 SI21 C23 109.1(5) y
C24 SI21 C23 107.5(6) y
O11 SI21 C22 108.3(5) y
C24 SI21 C22 97.1(7) y
C23 SI21 C22 127.3(8) y
SI21 C22 H22A 109.5 ?
SI21 C22 H22B 109.5 ?
H22A C22 H22B 109.5 ?
SI21 C22 H22C 109.5 ?
H22A C22 H22C 109.5 ?
H22B C22 H22C 109.5 ?
SI21 C23 H23A 109.5 ?
SI21 C23 H23B 109.5 ?
H23A C23 H23B 109.5 ?
SI21 C23 H23C 109.5 ?
H23A C23 H23C 109.5 ?
H23B C23 H23C 109.5 ?
C27 C24 C25 114.3(7) y
C27 C24 C26 108.9(7) y
C25 C24 C26 110.3(7) y
C27 C24 SI21 108.1(6) y
C25 C24 SI21 108.2(6) y
C26 C24 SI21 106.7(6) y
C24 C25 H25A 109.5 ?
C24 C25 H25B 109.5 ?
H25A C25 H25B 109.5 ?
C24 C25 H25C 109.5 ?
H25A C25 H25C 109.5 ?
H25B C25 H25C 109.5 ?
C24 C26 H26A 109.5 ?
C24 C26 H26B 109.5 ?
H26A C26 H26B 109.5 ?
C24 C26 H26C 109.5 ?
H26A C26 H26C 109.5 ?
H26B C26 H26C 109.5 ?
C24 C27 H27A 109.5 ?
C24 C27 H27B 109.5 ?
H27A C27 H27B 109.5 ?
C24 C27 H27C 109.5 ?
H27A C27 H27C 109.5 ?
H27B C27 H27C 109.5 ?
O11 SI31 C34 106.9(4) y
O11 SI31 C32 112.7(5) y
C34 SI31 C32 109.4(7) y
O11 SI31 C33 108.7(5) y
C34 SI31 C33 103.2(7) y
C32 SI31 C33 115.3(8) y
SI31 C32 H32A 109.5 ?
SI31 C32 H32B 109.5 ?
H32A C32 H32B 109.5 ?
SI31 C32 H32C 109.5 ?
H32A C32 H32C 109.5 ?
H32B C32 H32C 109.5 ?
SI31 C33 H33A 109.5 ?
SI31 C33 H33B 109.5 ?
H33A C33 H33B 109.5 ?
SI31 C33 H33C 109.5 ?
H33A C33 H33C 109.5 ?
H33B C33 H33C 109.5 ?
C35 C34 C36 110.0(7) y
C35 C34 C37 110.3(7) y
C36 C34 C37 109.7(7) y
C35 C34 SI31 108.8(6) y
C36 C34 SI31 109.1(6) y
C37 C34 SI31 108.9(6) y
C34 C35 H35A 109.5 ?
C34 C35 H35B 109.5 ?
H35A C35 H35B 109.5 ?
C34 C35 H35C 109.5 ?
H35A C35 H35C 109.5 ?
H35B C35 H35C 109.5 ?
C34 C36 H36A 109.5 ?
C34 C36 H36B 109.5 ?
H36A C36 H36B 109.5 ?
C34 C36 H36C 109.5 ?
H36A C36 H36C 109.5 ?
H36B C36 H36C 109.5 ?
C34 C37 H37A 109.5 ?
C34 C37 H37B 109.5 ?
H37A C37 H37B 109.5 ?
C34 C37 H37C 109.5 ?
H37A C37 H37C 109.5 ?
H37B C37 H37C 109.5 ?

loop_
_geom_bond_atom_site_label_1
_geom_bond_atom_site_label_2
_geom_bond_distance
_geom_bond_publ_flag
N1 C6 1.359(3) y
N1 C2 1.394(3) y
N1 C7 1.462(3) y
C2 O2 1.249(2) y
C2 N3 1.342(3) y
N3 C4 1.327(3) y
C4 N4 1.335(3) y
C4 C5 1.434(3) y
N4 H4a 0.87 ?
N4 H4b 0.87 ?
C5 C6 1.336(3) y
C5 H5 0.94 ?
C6 H6 0.94 ?
C7 O8 1.411(2) y
C7 C11 1.512(3) y
C7 H7 0.99 ?
O8 C9 1.425(3) y
C9 C10 1.491(5) y
C9 H9a 0.98 ?
C9 H9b 0.98 ?
C10 C11 1.505(4) y
C10 H10a 0.98 ?
C10 H10b 0.98 ?
C11 O11 1.4143(18) y
C11 H11 0.99 ?
O11 Si21 1.649(2) y
O11 Si11 1.650(2) y
O11 Si31 1.652(2) y
Si11 C14 1.868(2) y
Si11 C13 1.868(2) y
Si11 C12 1.870(2) y
C12 H12a 0.97 ?
C12 H12b 0.97 ?
C12 H12c 0.97 ?
C13 H13a 0.97 ?
C13 H13b 0.97 ?
C13 H13c 0.97 ?
C14 C15 1.540(2) y
C14 C16 1.540(2) y
C14 C17 1.540(2) y
C15 H15a 0.97 ?
C15 H15b 0.97 ?
C15 H15c 0.97 ?
C16 H16a 0.97 ?
C16 H16b 0.97 ?
C16 H16c 0.97 ?
C17 H17a 0.97 ?
C17 H17b 0.97 ?
C17 H17c 0.97 ?
Si21 C24 1.867(2) y
Si21 C23 1.868(2) y
Si21 C22 1.870(2) y
C22 H22a 0.97 ?
C22 H22b 0.97 ?
C22 H22c 0.97 ?
C23 H23a 0.97 ?
C23 H23b 0.97 ?
C23 H23c 0.97 ?
C24 C27 1.540(2) y
C24 C25 1.540(2) y
C24 C26 1.541(2) y
C25 H25a 0.97 ?
C25 H25b 0.97 ?
C25 H25c 0.97 ?
C26 H26a 0.97 ?
C26 H26b 0.97 ?
C26 H26c 0.97 ?
C27 H27a 0.97 ?
C27 H27b 0.97 ?
C27 H27c 0.97 ?
Si31 C34 1.867(2) y
Si31 C32 1.867(2) y
Si31 C33 1.869(2) y
C32 H32a 0.97 ?
C32 H32b 0.97 ?
C32 H32c 0.97 ?
C33 H33a 0.97 ?
C33 H33b 0.97 ?
C33 H33c 0.97 ?
C34 C35 1.539(2) y
C34 C36 1.540(2) y
C34 C37 1.540(2) y
C35 H35a 0.97 ?
C35 H35b 0.97 ?
C35 H35c 0.97 ?
C36 H36a 0.97 ?
C36 H36b 0.97 ?
C36 H36c 0.97 ?
C37 H37a 0.97 ?
C37 H37b 0.97 ?
C37 H37c 0.97 ?

loop_
_geom_hbond_atom_site_label_D
_geom_hbond_atom_site_label_H
_geom_hbond_atom_site_label_A
_geom_hbond_distance_DH
_geom_hbond_distance_HA
_geom_hbond_distance_DA
_geom_hbond_angle_DHA
_geom_hbond_site_symmetry_A
N4 H4A O2 0.87 2.14 2.952(2) 155.7 4
N4 H4B O2 0.87 2.04 2.868(2) 158.9 6_565

loop_
_geom_torsion_atom_site_label_1
_geom_torsion_atom_site_label_2
_geom_torsion_atom_site_label_3
_geom_torsion_atom_site_label_4
_geom_torsion
_geom_torsion_publ_flag
C6 N1 C2 O2 178.2(2) y
C7 N1 C2 O2 0.9(3) y
C6 N1 C2 N3 -2.0(3) y
C7 N1 C2 N3 -179.3(2) y
O2 C2 N3 C4 179.7(2) y
N1 C2 N3 C4 -0.1(3) y
C2 N3 C4 N4 -179.4(2) y
C2 N3 C4 C5 2.3(3) y
N3 C4 C5 C6 -2.4(3) y
N4 C4 C5 C6 179.3(2) y
C4 C5 C6 N1 0.3(3) y
C2 N1 C6 C5 1.8(3) y
C7 N1 C6 C5 179.0(2) y
C6 N1 C7 O8 18.2(3) y
C2 N1 C7 O8 -164.57(18) y
C6 N1 C7 C11 -99.8(2) y
C2 N1 C7 C11 77.5(2) y
N1 C7 O8 C9 -151.1(2) y
C11 C7 O8 C9 -27.0(3) y
C7 O8 C9 C10 2.5(3) y
O8 C9 C10 C11 22.8(4) y
C9 C10 C11 O11 77.4(3) y
C9 C10 C11 C7 -37.0(3) y
O8 C7 C11 O11 -77.0(2) y
N1 C7 C11 O11 43.0(3) y
O8 C7 C11 C10 40.1(2) y
N1 C7 C11 C10 160.1(2) y
C10 C11 O11 SI21 108.2(4) y
C7 C11 O11 SI21 -142.5(4) y
C10 C11 O11 SI11 104.1(4) y
C7 C11 O11 SI11 -146.6(4) y
C10 C11 O11 SI31 127.9(3) y
C7 C11 O11 SI31 -122.9(3) y
C11 O11 SI11 C14 -169.7(4) y
SI21 O11 SI11 C14 156(5) y
SI31 O11 SI11 C14 71.4(1) y
C11 O11 SI11 C13 -41.7(8) y
SI21 O11 SI11 C13 -76(5) y
SI31 O11 SI11 C13 -160.6(14) y
C11 O11 SI11 C12 48.9(8) y
SI21 O11 SI11 C12 14(5) y
SI31 O11 SI11 C12 -69.9(13) y
O11 SI11 C14 C15 172.2(7) y
C13 SI11 C14 C15 50.0(9) y
C12 SI11 C14 C15 -56.2(1) y
O11 SI11 C14 C16 -66.0(7) y
C13 SI11 C14 C16 171.9(8) y
C12 SI11 C14 C16 65.6(1) y
O11 SI11 C14 C17 52.3(7) y
C13 SI11 C14 C17 -69.8(9) y
C12 SI11 C14 C17 -176.1(9) y
C11 O11 SI21 C24 174.4(4) y
SI11 O11 SI21 C24 -38(5) y
SI31 O11 SI21 C24 40.7(9) y
C11 O11 SI21 C23 -70.7(7) y
SI11 O11 SI21 C23 77(5) y
SI31 O11 SI21 C23 155.6(13) y
C11 O11 SI21 C22 71.5(7) y
SI11 O11 SI21 C22 -141(5) y
SI31 O11 SI21 C22 -62.2(11) y
O11 SI21 C24 C27 48.5(8) y
C23 SI21 C24 C27 -67.6(8) y
C22 SI21 C24 C27 159.6(8) y
O11 SI21 C24 C25 172.7(7) y
C23 SI21 C24 C25 56.7(8) y
C22 SI21 C24 C25 -76.1(8) y
O11 SI21 C24 C26 -68.6(7) y
C23 SI21 C24 C26 175.4(8) y
C22 SI21 C24 C26 42.6(8) y
C11 O11 SI31 C34 -165.5(4) y
SI21 O11 SI31 C34 -107.5(11) y
SI11 O11 SI31 C34 -89.4(11) y
C11 O11 SI31 C32 74.3(7) y
SI21 O11 SI31 C32 132.3(13) y
SI11 O11 SI31 C32 150.4(15) y
C11 O11 SI31 C33 -54.7(8) y
SI21 O11 SI31 C33 3.3(1) y
SI11 O11 SI31 C33 21.4(11) y
O11 SI31 C34 C35 -54.1(7) y
C32 SI31 C34 C35 68.1(9) y
C33 SI31 C34 C35 -168.7(8) y
O11 SI31 C34 C36 65.9(7) y
C32 SI31 C34 C36 -171.8(9) y
C33 SI31 C34 C36 -48.6(9) y
O11 SI31 C34 C37 -174.3(7) y
C32 SI31 C34 C37 -52.1(9) y
C33 SI31 C34 C37 71.1(9) y
